data_2010871
loop_
_publ_author_name
'Suzuki, Takayoshi'

_publ_section_title
;<i>trans</i>-(Methanol)(methyldiphenylphosphine)bis(pentane-2,4-dionato)cobalt(III)
 hexafluorophosphate hydrate
;
_journal_issue 4
_journal_name_full 'Acta Crystallographica Section C'
_journal_page_first e118
_journal_page_last e119
_journal_paper_doi 10.1107/S0108270100002894
_journal_volume 56
_journal_year 2000
_chemical_formula_iupac '[Co (C5 H7 O2)2 (C13 H13 P) (C H4 O)] P F6, H2 O'
_chemical_formula_moiety 'C24 H31 Co O5 P 1+, F6 P 1-, H2 O'
_chemical_formula_sum 'C24 H33 Co F6 O6 P2'
_chemical_formula_weight 652.37
_chemical_name_common trans-[Co(acac)~2~(PMePh~2~)(MeOH)]PF~6~.H~2~O
_chemical_name_systematic
;
trans-(Methanol)(methyldiphenylphosphine)bis(pentane-2,4-dionato)cobalt(III)
Hexafluorophosphate Hydrate
;
_space_group_IT_number 2
_symmetry_cell_setting triclinic
_symmetry_space_group_name_Hall '-P 1'
_symmetry_space_group_name_H-M 'P -1'
_cell_angle_alpha 99.74(2)
_cell_angle_beta 97.24(2)
_cell_angle_gamma 80.06(2)
_cell_formula_units_Z 2
_cell_length_a 10.904(3)
_cell_length_b 13.184(4)
_cell_length_c 10.352(2)
_cell_measurement_reflns_used 24
_cell_measurement_temperature 293(2)
_cell_measurement_theta_max 15.0
_cell_measurement_theta_min 14.8
_cell_volume 1437.5(7)
_computing_cell_refinement 'Rigaku/AFC Diffractometer Control'
_computing_data_collection 'Rigaku/AFC Diffractometer Control (Rigaku, 1985)'
_computing_data_reduction 'teXsan (Molecular Structure Corporation & Rigaku, 1999)'
_computing_publication_material SHELXL97
_computing_structure_refinement 'SHELXL97 (Sheldrick, 1997)'
_computing_structure_solution 'SHELXS97 (Sheldrick, 1997)'
_diffrn_ambient_temperature 293(2)
_diffrn_measured_fraction_theta_full .997
_diffrn_measured_fraction_theta_max .997
_diffrn_measurement_device_type 'Rigaku AFC-7R'
_diffrn_measurement_method \w-2\q
_diffrn_radiation_monochromator graphite
_diffrn_radiation_source 'fine-focus sealed tube'
_diffrn_radiation_type MoK\a
_diffrn_radiation_wavelength .71073
_diffrn_reflns_av_R_equivalents .032
_diffrn_reflns_av_sigmaI/netI .1286
_diffrn_reflns_limit_h_max 15
_diffrn_reflns_limit_h_min -15
_diffrn_reflns_limit_k_max 18
_diffrn_reflns_limit_k_min -18
_diffrn_reflns_limit_l_max 0
_diffrn_reflns_limit_l_min -14
_diffrn_reflns_number 8835
_diffrn_reflns_theta_full 30.03
_diffrn_reflns_theta_max 30.03
_diffrn_reflns_theta_min 2.01
_diffrn_standards_decay_% 1.02
_diffrn_standards_interval_count 150
_diffrn_standards_number 3
_exptl_absorpt_coefficient_mu .784
_exptl_absorpt_correction_T_max .999
_exptl_absorpt_correction_T_min .899
_exptl_absorpt_correction_type '\y scan'
_exptl_absorpt_process_details '(North et al., 1968)'
_exptl_crystal_colour purple
_exptl_crystal_density_diffrn 1.507
_exptl_crystal_density_method 'not measured'
_exptl_crystal_description prismatic
_exptl_crystal_F_000 672
_exptl_crystal_size_max .500
_exptl_crystal_size_mid .250
_exptl_crystal_size_min .200
_refine_diff_density_max .627
_refine_diff_density_min -.817
_refine_ls_extinction_method none
_refine_ls_goodness_of_fit_ref .965
_refine_ls_hydrogen_treatment constr
_refine_ls_matrix_type full
_refine_ls_number_parameters 396
_refine_ls_number_reflns 8405
_refine_ls_number_restraints 34
_refine_ls_restrained_S_all .964
_refine_ls_R_factor_all .194
_refine_ls_R_factor_gt .055
_refine_ls_shift/su_max .003
_refine_ls_shift/su_mean .000
_refine_ls_structure_factor_coef Fsqd
_refine_ls_weighting_details 'calc w = 1/[\s^2^(Fo^2^)+(0.0481P)^2^+2.2359P] where P = (Fo^2^+2Fc^2^)/3'
_refine_ls_weighting_scheme calc
_refine_ls_wR_factor_ref .167
_reflns_number_gt 3541
_reflns_number_total 8405
_reflns_threshold_expression I>2\s(I)
_cod_data_source_file qb0187.cif
_cod_data_source_block I
_cod_original_cell_volume 1437.4(6)
_cod_database_code 2010871

loop_
_symmetry_equiv_pos_as_xyz
x,y,z
-x,-y,-z

loop_
_atom_site_label
_atom_site_fract_x
_atom_site_fract_y
_atom_site_fract_z
_atom_site_U_iso_or_equiv
_atom_site_adp_type
_atom_site_calc_flag
_atom_site_refinement_flags
_atom_site_occupancy
_atom_site_disorder_assembly
_atom_site_disorder_group
_atom_site_type_symbol
Co1 .41726(6) .19690(4) .52777(6) .03454(16) Uani d . 1 . . Co
P1 .23206(10) .29478(8) .54812(10) .0358(3) Uani d . 1 . . P
O1 .4877(3) .2919(2) .6602(3) .0392(7) Uani d . 1 . . O
O2 .3810(3) .1121(2) .6421(3) .0420(7) Uani d . 1 . . O
O3 .3507(3) .0989(2) .3944(3) .0435(7) Uani d . 1 . . O
O4 .4596(3) .2750(2) .4092(3) .0404(7) Uani d . 1 . . O
O5 .5898(3) .1048(3) .5194(4) .0556(9) Uani d . 1 . . O
H5 .6002 .0466 .5410 .083 Uiso calc R 1 . . H
C1 .5684(5) .3663(4) .8685(5) .0604(14) Uani d . 1 . . C
H1A .6398 .3785 .8311 .091 Uiso calc R 1 . . H
H1B .5943 .3467 .9542 .091 Uiso calc R 1 . . H
H1C .5080 .4288 .8763 .091 Uiso calc R 1 . . H
C2 .5108(4) .2801(3) .7809(4) .0401(10) Uani d . 1 . . C
C3 .4831(4) .1980(4) .8343(4) .0482(11) Uani d . 1 . . C
H3 .5097 .1948 .9227 .058 Uiso calc R 1 . . H
C4 .4186(4) .1206(3) .7656(4) .0431(10) Uani d . 1 . . C
C5 .3860(5) .0385(4) .8336(5) .0609(14) Uani d . 1 . . C
H5A .2968 .0472 .8347 .091 Uiso calc R 1 . . H
H5B .4252 .0449 .9224 .091 Uiso calc R 1 . . H
H5C .4150 -.0292 .7872 .091 Uiso calc R 1 . . H
C6 .2535(5) .0315(4) .1890(5) .0630(14) Uani d . 1 . . C
H6A .2988 -.0365 .1984 .094 Uiso calc R 1 . . H
H6B .2466 .0414 .0984 .094 Uiso calc R 1 . . H
H6C .1714 .0377 .2166 .094 Uiso calc R 1 . . H
C7 .3218(4) .1126(4) .2726(4) .0471(11) Uani d . 1 . . C
C8 .3483(5) .1956(4) .2213(5) .0524(12) Uani d . 1 . . C
H8 .3158 .2026 .1353 .063 Uiso calc R 1 . . H
C9 .4192(4) .2688(4) .2877(4) .0453(11) Uani d . 1 . . C
C10 .4533(5) .3496(4) .2182(5) .0624(14) Uani d . 1 . . C
H10A .4288 .4176 .2660 .094 Uiso calc R 1 . . H
H10B .4109 .3450 .1308 .094 Uiso calc R 1 . . H
H10C .5421 .3379 .2133 .094 Uiso calc R 1 . . H
C11 .1987(4) .3299(4) .7189(4) .0436(10) Uani d . 1 . . C
C12 .2175(5) .4252(4) .7933(5) .0541(12) Uani d . 1 . . C
H12 .2501 .4732 .7565 .065 Uiso calc R 1 . . H
C13 .1875(5) .4486(5) .9223(5) .0722(17) Uani d . 1 . . C
H13 .2016 .5117 .9727 .087 Uiso calc R 1 . . H
C14 .1373(6) .3788(6) .9756(5) .0757(18) Uani d . 1 . . C
H14 .1158 .3952 1.0617 .091 Uiso calc R 1 . . H
C15 .1187(5) .2860(5) .9037(5) .0701(17) Uani d . 1 . . C
H15 .0857 .2388 .9415 .084 Uiso calc R 1 . . H
C16 .1479(5) .2604(4) .7749(5) .0541(12) Uani d . 1 . . C
H16 .1336 .1968 .7262 .065 Uiso calc R 1 . . H
C17 .2189(4) .4139(3) .4797(4) .0395(10) Uani d . 1 . . C
C18 .3098(4) .4783(3) .5173(5) .0475(11) Uani d . 1 . . C
H18 .3773 .4596 .5775 .057 Uiso calc R 1 . . H
C19 .3006(5) .5696(4) .4658(5) .0578(13) Uani d . 1 . . C
H19 .3606 .6132 .4928 .069 Uiso calc R 1 . . H
C20 .2014(5) .5959(4) .3734(6) .0620(14) Uani d . 1 . . C
H20 .1951 .6574 .3387 .074 Uiso calc R 1 . . H
C21 .1134(5) .5326(4) .3333(5) .0578(14) Uani d . 1 . . C
H21 .0481 .5507 .2705 .069 Uiso calc R 1 . . H
C22 .1204(4) .4403(4) .3859(4) .0475(11) Uani d . 1 . . C
H22 .0600 .3973 .3586 .057 Uiso calc R 1 . . H
C23 .1066(4) .2264(4) .4677(5) .0525(12) Uani d . 1 . . C
H23A .0278 .2668 .4889 .079 Uiso calc R 1 . . H
H23B .1155 .1601 .4974 .079 Uiso calc R 1 . . H
H23C .1100 .2159 .3741 .079 Uiso calc R 1 . . H
C24 .7128(12) .1320(6) .5018(10) .173(5) Uani d . 1 . . C
H24A .7493 .1640 .5847 .259 Uiso calc R 1 . . H
H24B .7011 .1796 .4391 .259 Uiso calc R 1 . . H
H24C .7675 .0699 .4703 .259 Uiso calc R 1 . . H
O61 .0013(19) .0689(16) .758(2) .193(9) Uiso d P .428(16) . . O
O62 .027(2) .0239(19) .632(3) .193(9) Uiso d P .348(15) . . O
P2 .84710(14) .20923(13) .13552(15) .0740(5) Uani d D 1 . . P
F1 .7171(3) .1740(3) .1100(4) .148(2) Uani d D 1 . . F
F6 .9775(3) .2437(4) .1602(3) .154(2) Uani d D 1 . . F
F21 .7852(5) .3222(3) .1265(15) .155(7) Uani d PD .50 . . F
F22 .7887(5) .3159(5) .2046(14) .207(11) Uani d PD .50 . . F
F31 .8365(7) .2284(12) .2849(3) .161(7) Uani d PD .50 . . F
F32 .8701(7) .1670(11) .2679(7) .163(8) Uani d PD .50 . . F
F41 .8581(7) .1898(12) -.0142(3) .175(9) Uani d PD .50 . . F
F42 .8250(7) .2510(11) .0025(7) .148(6) Uani d PD .50 . . F
F51 .9090(4) .0958(3) .1443(16) .241(11) Uani d PD .50 . . F
F52 .9056(5) .1021(5) .0656(14) .234(11) Uani d PD .50 . . F

loop_
_atom_site_aniso_label
_atom_site_aniso_U_11
_atom_site_aniso_U_22
_atom_site_aniso_U_33
_atom_site_aniso_U_12
_atom_site_aniso_U_13
_atom_site_aniso_U_23
Co1 .0413(3) .0303(3) .0304(3) -.0012(2) .0030(2) .0046(2)
P1 .0364(6) .0363(6) .0331(6) -.0032(5) .0022(5) .0041(5)
O1 .0415(17) .0387(16) .0361(16) -.0049(13) -.0007(13) .0066(13)
O2 .0524(19) .0358(16) .0379(16) -.0044(14) .0040(14) .0086(13)
O3 .057(2) .0357(16) .0347(16) -.0046(14) .0048(14) .0006(12)
O4 .0489(18) .0388(16) .0332(15) -.0025(13) .0068(13) .0068(12)
O5 .047(2) .0389(19) .082(3) .0021(15) .0180(18) .0146(18)
C1 .074(4) .064(3) .042(3) -.022(3) -.012(3) .005(2)
C2 .038(2) .045(2) .035(2) -.0019(19) -.0011(18) .0042(19)
C3 .058(3) .051(3) .037(2) -.007(2) .001(2) .014(2)
C4 .053(3) .040(2) .037(2) .002(2) .009(2) .0130(19)
C5 .079(4) .056(3) .053(3) -.006(3) .012(3) .026(3)
C6 .073(4) .062(3) .046(3) -.012(3) -.003(3) -.009(2)
C7 .056(3) .044(3) .033(2) .005(2) .003(2) -.0051(19)
C8 .067(3) .052(3) .033(2) .002(2) .002(2) .007(2)
C9 .049(3) .049(3) .034(2) .006(2) .008(2) .006(2)
C10 .084(4) .062(3) .044(3) .000(3) .016(3) .021(2)
C11 .038(2) .050(3) .039(2) .004(2) .0038(19) .007(2)
C12 .053(3) .061(3) .043(3) -.006(2) .005(2) -.003(2)
C13 .074(4) .089(4) .041(3) -.001(3) .004(3) -.013(3)
C14 .077(4) .104(5) .040(3) .009(4) .016(3) .009(3)
C15 .074(4) .083(4) .055(3) .011(3) .026(3) .024(3)
C16 .060(3) .054(3) .051(3) .000(2) .020(2) .013(2)
C17 .041(2) .038(2) .036(2) .0038(18) .0056(18) .0049(18)
C18 .048(3) .041(2) .053(3) -.004(2) .000(2) .012(2)
C19 .059(3) .044(3) .072(4) -.006(2) .009(3) .013(2)
C20 .068(4) .043(3) .077(4) .008(3) .018(3) .025(3)
C21 .053(3) .057(3) .057(3) .019(3) .007(2) .020(3)
C22 .045(3) .047(3) .047(3) .003(2) .001(2) .009(2)
C23 .053(3) .050(3) .054(3) -.014(2) -.001(2) .005(2)
C24 .295(16) .065(5) .156(9) -.002(7) .035(10) .026(6)
P2 .0633(10) .0867(12) .0703(11) -.0158(9) -.0073(8) .0130(9)
F1 .092(3) .157(5) .201(5) -.057(3) -.031(3) .042(4)
F6 .102(3) .299(7) .088(3) -.106(4) -.017(3) .051(4)
F21 .235(17) .079(8) .140(11) -.037(9) -.061(12) .034(7)
F22 .31(2) .089(9) .25(2) -.029(11) .21(2) -.042(10)
F31 .144(10) .28(2) .075(7) -.039(12) .014(7) .053(8)
F32 .135(11) .28(2) .120(11) -.119(13) -.045(8) .118(11)
F41 .119(11) .32(2) .071(8) -.060(13) .023(7) -.049(11)
F42 .087(7) .251(16) .099(10) .032(9) -.008(7) .084(11)
F51 .157(14) .180(18) .36(3) .085(12) -.008(16) .117(19)
F52 .27(2) .133(13) .193(16) .098(13) -.074(12) -.059(10)

loop_
_atom_type_symbol
_atom_type_description
_atom_type_scat_dispersion_real
_atom_type_scat_dispersion_imag
_atom_type_scat_source
C C .0033 .0016 'International Tables Vol C Tables 4.2.6.8 and 6.1.1.4'
H H .0000 .0000 'International Tables Vol C Tables 4.2.6.8 and 6.1.1.4'
Co Co .3494 .9721 'International Tables Vol C Tables 4.2.6.8 and 6.1.1.4'
F F .0171 .0103 'International Tables Vol C Tables 4.2.6.8 and 6.1.1.4'
O O .0106 .0060 'International Tables Vol C Tables 4.2.6.8 and 6.1.1.4'
P P .1023 .0942 'International Tables Vol C Tables 4.2.6.8 and 6.1.1.4'

loop_
_geom_angle_atom_site_label_1
_geom_angle_atom_site_label_2
_geom_angle_atom_site_label_3
_geom_angle
O4 Co1 O1 85.80(13)
O4 Co1 O2 176.68(13)
O1 Co1 O2 95.76(13)
O4 Co1 O3 94.24(13)
O1 Co1 O3 178.41(14)
O2 Co1 O3 84.12(13)
O4 Co1 P1 92.95(10)
O1 Co1 P1 89.00(10)
O2 Co1 P1 90.01(10)
O3 Co1 P1 92.59(10)
O5 Co1 O1 89.48(14)
O5 Co1 O2 87.41(14)
O5 Co1 O3 88.92(15)
O5 Co1 O4 89.69(14)
O5 Co1 P1 176.86(12)
C23 P1 C17 107.9(2)
C23 P1 C11 104.9(2)
C17 P1 C11 107.7(2)
C23 P1 Co1 111.59(17)
C17 P1 Co1 112.19(15)
C11 P1 Co1 112.20(14)
C2 O1 Co1 124.4(3)
C4 O2 Co1 124.3(3)
C7 O3 Co1 124.4(3)
C9 O4 Co1 125.3(3)
Co1 O5 C24 129.9(4)
C24 O5 H5 109.5
C2 C1 H1A 109.5
C2 C1 H1B 109.5
H1A C1 H1B 109.5
C2 C1 H1C 109.5
H1A C1 H1C 109.5
H1B C1 H1C 109.5
O1 C2 C3 125.2(4)
O1 C2 C1 114.8(4)
C3 C2 C1 120.0(4)
C4 C3 C2 124.7(4)
C4 C3 H3 117.6
C2 C3 H3 117.6
O2 C4 C3 124.8(4)
O2 C4 C5 114.2(4)
C3 C4 C5 121.0(4)
C4 C5 H5A 109.5
C4 C5 H5B 109.5
H5A C5 H5B 109.5
C4 C5 H5C 109.5
H5A C5 H5C 109.5
H5B C5 H5C 109.5
C7 C6 H6A 109.5
C7 C6 H6B 109.5
H6A C6 H6B 109.5
C7 C6 H6C 109.5
H6A C6 H6C 109.5
H6B C6 H6C 109.5
O3 C7 C8 123.9(4)
O3 C7 C6 114.8(4)
C8 C7 C6 121.3(4)
C9 C8 C7 125.2(4)
C9 C8 H8 117.4
C7 C8 H8 117.4
O4 C9 C8 124.4(4)
O4 C9 C10 114.9(4)
C8 C9 C10 120.7(4)
C9 C10 H10A 109.5
C9 C10 H10B 109.5
H10A C10 H10B 109.5
C9 C10 H10C 109.5
H10A C10 H10C 109.5
H10B C10 H10C 109.5
C16 C11 C12 119.0(4)
C16 C11 P1 118.4(4)
C12 C11 P1 122.5(4)
C13 C12 C11 119.9(5)
C13 C12 H12 120.1
C11 C12 H12 120.1
C14 C13 C12 120.0(6)
C14 C13 H13 120.0
C12 C13 H13 120.0
C15 C14 C13 120.3(5)
C15 C14 H14 119.8
C13 C14 H14 119.8
C14 C15 C16 120.9(6)
C14 C15 H15 119.5
C16 C15 H15 119.5
C15 C16 C11 119.8(5)
C15 C16 H16 120.1
C11 C16 H16 120.1
C18 C17 C22 119.5(4)
C18 C17 P1 120.0(3)
C22 C17 P1 120.5(4)
C19 C18 C17 120.5(4)
C19 C18 H18 119.7
C17 C18 H18 119.7
C18 C19 C20 119.6(5)
C18 C19 H19 120.2
C20 C19 H19 120.2
C21 C20 C19 120.6(5)
C21 C20 H20 119.7
C19 C20 H20 119.7
C20 C21 C22 120.5(5)
C20 C21 H21 119.7
C22 C21 H21 119.7
C17 C22 C21 119.2(5)
C17 C22 H22 120.4
C21 C22 H22 120.4
P1 C23 H23A 109.5
P1 C23 H23B 109.5
H23A C23 H23B 109.5
P1 C23 H23C 109.5
H23A C23 H23C 109.5
H23B C23 H23C 109.5
O5 C24 H24A 109.5
O5 C24 H24B 109.5
H24A C24 H24B 109.5
O5 C24 H24C 109.5
H24A C24 H24C 109.5
H24B C24 H24C 109.5
F21 P2 F31 90.09(17)
F22 P2 F32 90.28(17)
F21 P2 F51 179.9(2)
F31 P2 F51 89.99(17)
F22 P2 F42 90.09(17)
F32 P2 F42 179.6(2)
F21 P2 F41 90.01(17)
F31 P2 F41 179.9(2)
F51 P2 F41 89.91(17)
F22 P2 F52 179.8(2)
F32 P2 F52 89.93(17)
F42 P2 F52 89.70(17)
F22 P2 F1 90.15(15)
F21 P2 F1 90.02(15)
F31 P2 F1 90.23(15)
F32 P2 F1 90.18(15)
F51 P2 F1 89.89(15)
F42 P2 F1 90.06(15)
F41 P2 F1 89.87(15)
F52 P2 F1 89.81(15)
F22 P2 F6 90.28(15)
F21 P2 F6 90.29(15)
F31 P2 F6 90.09(15)
F32 P2 F6 89.94(14)
F51 P2 F6 89.80(15)
F42 P2 F6 89.83(15)
F41 P2 F6 89.81(15)
F52 P2 F6 89.76(15)
F1 P2 F6 179.55(16)

loop_
_geom_bond_atom_site_label_1
_geom_bond_atom_site_label_2
_geom_bond_site_symmetry_2
_geom_bond_distance
_geom_bond_publ_flag
Co1 O4 . 1.875(3) ?
Co1 O1 . 1.877(3) ?
Co1 O2 . 1.878(3) ?
Co1 O3 . 1.889(3) ?
Co1 O5 . 2.059(3) ?
Co1 P1 . 2.2143(14) ?
P1 C23 . 1.806(5) ?
P1 C17 . 1.806(4) ?
P1 C11 . 1.816(4) ?
O1 C2 . 1.274(5) ?
O2 C4 . 1.285(5) ?
O3 C7 . 1.296(5) ?
O4 C9 . 1.274(5) ?
O5 C24 . 1.487(12) ?
O5 H5 . .8200 ?
C1 C2 . 1.505(6) ?
C1 H1A . .9600 ?
C1 H1B . .9600 ?
C1 H1C . .9600 ?
C2 C3 . 1.387(6) ?
C3 C4 . 1.385(6) ?
C3 H3 . .9300 ?
C4 C5 . 1.499(6) ?
C5 H5A . .9600 ?
C5 H5B . .9600 ?
C5 H5C . .9600 ?
C6 C7 . 1.498(6) ?
C6 H6A . .9600 ?
C6 H6B . .9600 ?
C6 H6C . .9600 ?
C7 C8 . 1.381(7) ?
C8 C9 . 1.379(7) ?
C8 H8 . .9300 ?
C9 C10 . 1.501(6) ?
C10 H10A . .9600 ?
C10 H10B . .9600 ?
C10 H10C . .9600 ?
C11 C16 . 1.384(6) ?
C11 C12 . 1.392(6) ?
C12 C13 . 1.387(7) ?
C12 H12 . .9300 ?
C13 C14 . 1.369(8) ?
C13 H13 . .9300 ?
C14 C15 . 1.353(8) ?
C14 H14 . .9300 ?
C15 C16 . 1.382(7) ?
C15 H15 . .9300 ?
C16 H16 . .9300 ?
C17 C18 . 1.392(6) ?
C17 C22 . 1.392(6) ?
C18 C19 . 1.380(6) ?
C18 H18 . .9300 ?
C19 C20 . 1.388(7) ?
C19 H19 . .9300 ?
C20 C21 . 1.359(7) ?
C20 H20 . .9300 ?
C21 C22 . 1.401(6) ?
C21 H21 . .9300 ?
C22 H22 . .9300 ?
C23 H23A . .9600 ?
C23 H23B . .9600 ?
C23 H23C . .9600 ?
C24 H24A . .9600 ?
C24 H24B . .9600 ?
C24 H24C . .9600 ?
P2 F22 . 1.536(3) ?
P2 F21 . 1.538(3) ?
P2 F31 . 1.540(3) ?
P2 F32 . 1.540(3) ?
P2 F51 . 1.543(3) ?
P2 F42 . 1.544(3) ?
P2 F41 . 1.544(3) ?
P2 F52 . 1.544(3) ?
P2 F1 . 1.545(3) ?
P2 F6 . 1.545(3) ?

loop_
_geom_hbond_atom_site_label_D
_geom_hbond_atom_site_label_H
_geom_hbond_atom_site_label_A
_geom_hbond_site_symmetry_A
_geom_hbond_distance_DH
_geom_hbond_distance_HA
_geom_hbond_distance_DA
_geom_hbond_angle_DHA
O5 H5 O3 2_656 .82 2.10 2.914(4) 173.0

loop_
_geom_torsion_atom_site_label_1
_geom_torsion_atom_site_label_2
_geom_torsion_atom_site_label_3
_geom_torsion_atom_site_label_4
_geom_torsion
O4 Co1 P1 C23 108.4(2)
O1 Co1 P1 C23 -165.8(2)
O2 Co1 P1 C23 -70.1(2)
O3 Co1 P1 C23 14.1(2)
O4 Co1 P1 C17 -12.76(18)
O1 Co1 P1 C17 72.98(18)
O2 Co1 P1 C17 168.74(17)
O3 Co1 P1 C17 -107.14(18)
O4 Co1 P1 C11 -134.20(19)
O1 Co1 P1 C11 -48.45(19)
O2 Co1 P1 C11 47.3(2)
O3 Co1 P1 C11 131.4(2)
O4 Co1 O1 C2 -169.1(3)
O2 Co1 O1 C2 8.0(3)
O3 Co1 O1 C2 -78(5)
P1 Co1 O1 C2 97.9(3)
O4 Co1 O2 C4 109(2)
O1 Co1 O2 C4 -9.1(3)
O3 Co1 O2 C4 169.3(3)
P1 Co1 O2 C4 -98.1(3)
O4 Co1 O3 C7 -15.4(4)
O1 Co1 O3 C7 -107(5)
O2 Co1 O3 C7 167.5(4)
P1 Co1 O3 C7 77.8(3)
O1 Co1 O4 C9 -166.1(3)
O2 Co1 O4 C9 76(2)
O3 Co1 O4 C9 15.5(3)
P1 Co1 O4 C9 -77.3(3)
Co1 O1 C2 C3 -2.8(6)
Co1 O1 C2 C1 179.5(3)
O1 C2 C3 C4 -4.5(7)
C1 C2 C3 C4 173.0(4)
Co1 O2 C4 C3 5.0(6)
Co1 O2 C4 C5 -175.4(3)
C2 C3 C4 O2 3.3(8)
C2 C3 C4 C5 -176.2(4)
Co1 O3 C7 C8 7.3(6)
Co1 O3 C7 C6 -171.5(3)
O3 C7 C8 C9 6.8(8)
C6 C7 C8 C9 -174.5(5)
Co1 O4 C9 C8 -7.4(6)
Co1 O4 C9 C10 172.1(3)
C7 C8 C9 O4 -6.9(8)
C7 C8 C9 C10 173.6(5)
C23 P1 C11 C16 36.5(4)
C17 P1 C11 C16 151.3(4)
Co1 P1 C11 C16 -84.8(4)
C23 P1 C11 C12 -140.8(4)
C17 P1 C11 C12 -26.1(4)
Co1 P1 C11 C12 97.9(4)
C16 C11 C12 C13 1.1(7)
P1 C11 C12 C13 178.5(4)
C11 C12 C13 C14 -1.3(8)
C12 C13 C14 C15 1.2(9)
C13 C14 C15 C16 -1.0(9)
C14 C15 C16 C11 .9(8)
C12 C11 C16 C15 -1.0(7)
P1 C11 C16 C15 -178.4(4)
C23 P1 C17 C18 -175.2(4)
C11 P1 C17 C18 72.1(4)
Co1 P1 C17 C18 -51.9(4)
C23 P1 C17 C22 2.6(4)
C11 P1 C17 C22 -110.1(4)
Co1 P1 C17 C22 125.9(3)
C22 C17 C18 C19 2.2(7)
P1 C17 C18 C19 -179.9(4)
C17 C18 C19 C20 -1.6(7)
C18 C19 C20 C21 .0(8)
C19 C20 C21 C22 .9(8)
C18 C17 C22 C21 -1.4(7)
P1 C17 C22 C21 -179.2(3)
C20 C21 C22 C17 -.2(7)
